data_1557992
loop_
_publ_author_name
'Deolka, Shubham'
'Rivada-Wheelaghan, Orestes'
'Aristiz\'abal, Sandra L.'
'Fayzullin, Robert R.'
'Pal, Shrinwantu'
'Nozaki, Kyoko'
'Khaskin, Eugene'
'Khusnutdinova, Julia R.'

_publ_section_title
;
 Metal--metal cooperative bond activation by heterobimetallic alkyl, aryl,
 and acetylide PtII/CuI complexes
;
_journal_issue 21
_journal_name_full 'Chemical Science'
_journal_page_first 5494
_journal_page_last 5502
_journal_paper_doi 10.1039/D0SC00646G
_journal_volume 11
_journal_year 2020
_chemical_formula_moiety 'C26 H38 Cu N4 O P Pt, 0.167(C6 H14), 0.333(C4 H10 O)'
_chemical_formula_sum 'C28.33 H43.67 Cu N4 O1.33 P Pt'
_chemical_formula_weight 751.27
_space_group_crystal_system monoclinic
_space_group_IT_number 14
_space_group_name_Hall '-P 2ybc'
_space_group_name_H-M_alt 'P 1 21/c 1'
_atom_sites_solution_hydrogens mixed
_audit_creation_method SHELXL-2018/3
_audit_update_record
;
2020-01-02 deposited with the CCDC.	2020-04-30 downloaded from the CCDC.
;
_cell_angle_alpha 90
_cell_angle_beta 90.3193(11)
_cell_angle_gamma 90
_cell_formula_units_Z 12
_cell_length_a 9.14540(11)
_cell_length_b 34.4731(5)
_cell_length_c 28.8368(4)
_cell_measurement_reflns_used 136837
_cell_measurement_temperature 93(2)
_cell_measurement_theta_max 32.3310
_cell_measurement_theta_min 2.8010
_cell_volume 9091.2(2)
_computing_cell_refinement 'CrysAlisPro 1.171.39.46 (Rigaku OD, 2018)'
_computing_data_collection 'CrysAlisPro 1.171.39.46 (Rigaku OD, 2018)'
_computing_data_reduction 'CrysAlisPro 1.171.39.46 (Rigaku OD, 2018)'
_computing_molecular_graphics
;
WinGX (Farrugia, 2012); Olex2 (Dolomanov et al., 2009);
ORTEP-3 (Farrugia, 2012); PLATON (Spek, 2009)
;
_computing_publication_material 'enCIFer (Allen, 2004)'
_computing_structure_refinement 'SHELXL-2018/3 (Sheldrick, 2015)'
_computing_structure_solution 'SHELXT-2018/2 (Sheldrick, 2015)'
_diffrn_ambient_temperature 93(2)
_diffrn_measured_fraction_theta_full 0.995
_diffrn_measured_fraction_theta_max 0.991
_diffrn_measurement_device_type 'XtaLAB Pro: Kappa dual offset/far'
_diffrn_measurement_method '\w scans'
_diffrn_radiation_probe x-ray
_diffrn_radiation_type MoK\a
_diffrn_radiation_wavelength 0.71073
_diffrn_reflns_av_R_equivalents 0.0807
_diffrn_reflns_av_unetI/netI 0.0602
_diffrn_reflns_Laue_measured_fraction_full 0.995
_diffrn_reflns_Laue_measured_fraction_max 0.991
_diffrn_reflns_limit_h_max 12
_diffrn_reflns_limit_h_min -12
_diffrn_reflns_limit_k_max 48
_diffrn_reflns_limit_k_min -46
_diffrn_reflns_limit_l_max 39
_diffrn_reflns_limit_l_min -40
_diffrn_reflns_number 138269
_diffrn_reflns_point_group_measured_fraction_full 0.995
_diffrn_reflns_point_group_measured_fraction_max 0.991
_diffrn_reflns_theta_full 25.242
_diffrn_reflns_theta_max 30.000
_diffrn_reflns_theta_min 2.414
_diffrn_source 'microfocus sealed X-ray tube'
_exptl_absorpt_coefficient_mu 5.394
_exptl_absorpt_correction_T_max 1.000
_exptl_absorpt_correction_T_min 0.216
_exptl_absorpt_correction_type gaussian
_exptl_absorpt_process_details
;
CrysAlisPro 1.171.39.46 (Rigaku Oxford Diffraction, 2018).
Numerical absorption correction based on gaussian integration over
a multifaceted crystal model. Empirical absorption correction using
spherical harmonics, frame scaling and detector area scaling,
implemented in SCALE3 ABSPACK scaling algorithm.
;
_exptl_crystal_colour red
_exptl_crystal_density_diffrn 1.647
_exptl_crystal_description needle
_exptl_crystal_F_000 4492
_exptl_crystal_recrystallization_method 'diffusion of hexane into a diethyl ether solution at -30\%C'
_exptl_crystal_size_max 0.308
_exptl_crystal_size_mid 0.031
_exptl_crystal_size_min 0.026
_refine_diff_density_max 2.358
_refine_diff_density_min -1.662
_refine_diff_density_rms 0.179
_refine_ls_extinction_method none
_refine_ls_goodness_of_fit_ref 1.094
_refine_ls_hydrogen_treatment mixed
_refine_ls_matrix_type full
_refine_ls_number_parameters 1114
_refine_ls_number_reflns 26269
_refine_ls_number_restraints 181
_refine_ls_restrained_S_all 1.091
_refine_ls_R_factor_all 0.0564
_refine_ls_R_factor_gt 0.0449
_refine_ls_shift/su_max 0.006
_refine_ls_shift/su_mean 0.000
_refine_ls_structure_factor_coef Fsqd
_refine_ls_weighting_details 'w=1/[\s^2^(Fo^2^)+(0.0002P)^2^+42.5906P] where P=(Fo^2^+2Fc^2^)/3'
_refine_ls_weighting_scheme calc
_refine_ls_wR_factor_gt 0.0862
_refine_ls_wR_factor_ref 0.0892
_reflns_Friedel_coverage 0.000
_reflns_number_gt 22296
_reflns_number_total 26269
_reflns_threshold_expression 'I > 2\s(I)'
_cod_data_source_file d0sc00646g3.cif
_cod_data_source_block jk341
_cod_depositor_comments
;Adding full bibliography for 1557987--1557994.cif.

 Adding full bibliography for 1557987--1557994.cif.
;
_cod_original_sg_symbol_H-M 'P 21/c'
_cod_database_code 1557992
_shelx_shelxl_version_number 2018/3
_shelx_space_group_comment
;
The symmetry employed for this shelxl refinement is uniquely defined
by the following loop, which should always be used as a source of
symmetry information in preference to the above space-group names.
They are only intended as comments.
;
_shelx_estimated_absorpt_t_min 0.287
_shelx_estimated_absorpt_t_max 0.872

loop_
_space_group_symop_operation_xyz
'x, y, z'
'-x, y+1/2, -z+1/2'
'-x, -y, -z'
'x, -y-1/2, z-1/2'

loop_
_atom_site_label
_atom_site_type_symbol
_atom_site_fract_x
_atom_site_fract_y
_atom_site_fract_z
_atom_site_U_iso_or_equiv
_atom_site_adp_type
_atom_site_occupancy
_atom_site_site_symmetry_order
_atom_site_calc_flag
_atom_site_refinement_flags_posn
_atom_site_refinement_flags_adp
_atom_site_refinement_flags_occupancy
_atom_site_disorder_assembly
_atom_site_disorder_group
Pt1 Pt 0.53095(2) 0.36245(2) 0.83604(2) 0.01325(4) Uani 1 1 d . . . . .
Cu1 Cu 0.44713(6) 0.35914(2) 0.74660(2) 0.01930(11) Uani 1 1 d . . . . .
P1 P 0.71067(12) 0.39781(3) 0.86770(4) 0.0149(2) Uani 1 1 d . . . . .
O1 O 0.8547(3) 0.36817(10) 0.86065(11) 0.0187(6) Uani 1 1 d . . . . .
N111 N 0.5999(4) 0.32168(11) 0.73496(12) 0.0161(7) Uani 1 1 d . . . . .
N121 N 0.7207(4) 0.33862(11) 0.80236(12) 0.0148(7) Uani 1 1 d . . . . .
N211 N 0.3486(4) 0.32963(12) 0.68010(13) 0.0213(8) Uani 1 1 d . . . . .
N311 N 0.3267(4) 0.40192(12) 0.72679(13) 0.0198(8) Uani 1 1 d . . . . .
C11 C 0.3897(5) 0.31671(15) 0.81696(16) 0.0205(9) Uani 1 1 d D . . . .
H11A H 0.313(4) 0.3219(17) 0.7943(12) 0.06(2) Uiso 1 1 d D . . . .
H11B H 0.341(5) 0.3086(14) 0.8453(10) 0.032(16) Uiso 1 1 d D . . . .
H11C H 0.441(5) 0.2935(10) 0.8057(14) 0.030(15) Uiso 1 1 d D . . . .
C21 C 0.3505(5) 0.38604(16) 0.86801(16) 0.0232(10) Uani 1 1 d . . . . .
H21A H 0.263113 0.380980 0.849128 0.035 Uiso 1 1 calc R U . . .
H21B H 0.363974 0.414100 0.871421 0.035 Uiso 1 1 calc R U . . .
H21C H 0.338551 0.374254 0.898686 0.035 Uiso 1 1 calc R U . . .
C111 C 0.4625(5) 0.30307(14) 0.66746(15) 0.0219(9) Uani 1 1 d D . . . .
H111 H 0.453(6) 0.2884(15) 0.6396(13) 0.033(16) Uiso 1 1 d D . . . .
C121 C 0.5849(5) 0.29953(14) 0.69410(15) 0.0192(9) Uani 1 1 d . . . . .
C131 C 0.7063(6) 0.27445(15) 0.68119(16) 0.0256(10) Uani 1 1 d . . . . .
H131 H 0.697735 0.258964 0.654060 0.031 Uiso 1 1 calc R U . . .
C141 C 0.8296(6) 0.27257(15) 0.70643(17) 0.0261(10) Uani 1 1 d . . . . .
H141 H 0.907042 0.256123 0.696808 0.031 Uiso 1 1 calc R U . . .
C151 C 0.8456(5) 0.29554(14) 0.74844(16) 0.0209(9) Uani 1 1 d . . . . .
C161 C 0.9701(5) 0.29822(15) 0.77512(17) 0.0247(10) Uani 1 1 d . . . . .
H161 H 1.053094 0.283024 0.767364 0.030 Uiso 1 1 calc R U . . .
C171 C 0.9767(5) 0.32293(15) 0.81348(16) 0.0220(9) Uani 1 1 d . . . . .
H171 H 1.064108 0.326084 0.831024 0.026 Uiso 1 1 calc R U . . .
C181 C 0.8500(5) 0.34254(13) 0.82467(15) 0.0179(9) Uani 1 1 d . . . . .
C191 C 0.7195(5) 0.31763(13) 0.76121(14) 0.0160(8) Uani 1 1 d . . . . .
C211 C 0.2030(5) 0.31178(17) 0.67723(18) 0.0280(11) Uani 1 1 d . . . . .
H21D H 0.200276 0.288672 0.697001 0.042 Uiso 1 1 calc R U . . .
H21E H 0.182248 0.304354 0.645049 0.042 Uiso 1 1 calc R U . . .
H21F H 0.129234 0.330398 0.687709 0.042 Uiso 1 1 calc R U . . .
C311 C 0.3509(6) 0.36653(14) 0.65415(15) 0.0220(9) Uani 1 1 d . . . . .
H31A H 0.297992 0.363264 0.624357 0.026 Uiso 1 1 calc R U . . .
H31B H 0.453302 0.373662 0.647157 0.026 Uiso 1 1 calc R U . . .
C321 C 0.2796(5) 0.39892(14) 0.68208(15) 0.0197(9) Uani 1 1 d . . . . .
C331 C 0.1770(5) 0.42391(14) 0.66366(15) 0.0214(9) Uani 1 1 d . . . . .
H331 H 0.145834 0.421165 0.632347 0.026 Uiso 1 1 calc R U . . .
C341 C 0.1192(5) 0.45326(15) 0.69138(17) 0.0251(10) Uani 1 1 d . . . . .
H341 H 0.048238 0.470723 0.679301 0.030 Uiso 1 1 calc R U . . .
C351 C 0.1675(5) 0.45646(14) 0.73704(16) 0.0198(9) Uani 1 1 d . . . . .
H351 H 0.130637 0.476240 0.756712 0.024 Uiso 1 1 calc R U . . .
C361 C 0.2702(5) 0.43030(14) 0.75317(15) 0.0195(9) Uani 1 1 d . . . . .
H361 H 0.302446 0.432456 0.784438 0.023 Uiso 1 1 calc R U . . .
C411 C 0.7738(5) 0.44294(14) 0.83856(15) 0.0196(9) Uani 1 1 d . . . . .
C421 C 0.8030(6) 0.43128(15) 0.78783(16) 0.0256(10) Uani 1 1 d . . . . .
H42A H 0.886271 0.413422 0.786731 0.038 Uiso 1 1 calc R U . . .
H42B H 0.825106 0.454519 0.769598 0.038 Uiso 1 1 calc R U . . .
H42C H 0.716154 0.418486 0.774919 0.038 Uiso 1 1 calc R U . . .
C431 C 0.9125(6) 0.46156(17) 0.85887(18) 0.0320(12) Uani 1 1 d . . . . .
H43A H 0.891156 0.472218 0.889601 0.048 Uiso 1 1 calc R U . . .
H43B H 0.945470 0.482438 0.838376 0.048 Uiso 1 1 calc R U . . .
H43C H 0.989477 0.441895 0.861606 0.048 Uiso 1 1 calc R U . . .
C441 C 0.6472(6) 0.47193(16) 0.83850(18) 0.0287(11) Uani 1 1 d . . . . .
H44A H 0.558485 0.459221 0.826831 0.043 Uiso 1 1 calc R U . . .
H44B H 0.671424 0.493951 0.818478 0.043 Uiso 1 1 calc R U . . .
H44C H 0.630582 0.481193 0.870169 0.043 Uiso 1 1 calc R U . . .
C511 C 0.7208(5) 0.40110(15) 0.93227(15) 0.0210(9) Uani 1 1 d . . . . .
C521 C 0.8781(6) 0.40291(17) 0.95133(17) 0.0287(11) Uani 1 1 d . . . . .
H52A H 0.936485 0.382248 0.937244 0.043 Uiso 1 1 calc R U . . .
H52B H 0.876774 0.399491 0.985058 0.043 Uiso 1 1 calc R U . . .
H52C H 0.921128 0.428161 0.943817 0.043 Uiso 1 1 calc R U . . .
C531 C 0.6489(5) 0.36356(16) 0.95056(16) 0.0257(11) Uani 1 1 d . . . . .
H53A H 0.544577 0.363651 0.942659 0.039 Uiso 1 1 calc R U . . .
H53B H 0.660804 0.362233 0.984316 0.039 Uiso 1 1 calc R U . . .
H53C H 0.695889 0.341001 0.936297 0.039 Uiso 1 1 calc R U . . .
C541 C 0.6316(6) 0.43601(17) 0.94907(16) 0.0307(12) Uani 1 1 d . . . . .
H54A H 0.682147 0.460059 0.940716 0.046 Uiso 1 1 calc R U . . .
H54B H 0.620888 0.434691 0.982830 0.046 Uiso 1 1 calc R U . . .
H54C H 0.534652 0.435597 0.934400 0.046 Uiso 1 1 calc R U . . .
Pt2 Pt 1.38639(2) 0.26729(2) 0.53015(2) 0.01548(4) Uani 1 1 d . . . . .
Cu2 Cu 1.49646(6) 0.31946(2) 0.46743(2) 0.01756(11) Uani 1 1 d . . . . .
P2 P 1.17028(12) 0.23663(4) 0.52691(4) 0.0162(2) Uani 1 1 d . . . . .
O2 O 1.0578(3) 0.26929(10) 0.55085(11) 0.0188(6) Uani 1 1 d . . . . .
N112 N 1.3832(4) 0.35977(11) 0.49736(12) 0.0176(7) Uani 1 1 d . . . . .
N122 N 1.2333(4) 0.31544(12) 0.53322(12) 0.0164(7) Uani 1 1 d . . . . .
N212 N 1.6431(4) 0.37224(12) 0.45005(12) 0.0190(8) Uani 1 1 d . . . . .
N312 N 1.5908(4) 0.29810(12) 0.41313(12) 0.0183(8) Uani 1 1 d . . . . .
C12 C 1.5784(5) 0.29917(16) 0.54733(16) 0.0237(10) Uani 1 1 d D . . . .
H12A H 1.648(4) 0.3040(12) 0.5220(11) 0.017(12) Uiso 1 1 d D . . . .
H12B H 1.634(5) 0.2833(13) 0.5698(12) 0.046(19) Uiso 1 1 d D . . . .
H12C H 1.564(5) 0.3243(8) 0.5622(13) 0.021(14) Uiso 1 1 d D . . . .
C22 C 1.5247(5) 0.22053(17) 0.5281(2) 0.0331(12) Uani 1 1 d . . . . .
H22A H 1.621231 0.228943 0.517532 0.050 Uiso 1 1 calc R U . . .
H22B H 1.485444 0.201043 0.506663 0.050 Uiso 1 1 calc R U . . .
H22C H 1.533421 0.209247 0.559209 0.050 Uiso 1 1 calc R U . . .
C112 C 1.5561(5) 0.40415(15) 0.46514(15) 0.0217(9) Uani 1 1 d D . . . .
H112 H 1.587(6) 0.4296(8) 0.460(2) 0.039(17) Uiso 1 1 d D . . . .
C122 C 1.4312(5) 0.39775(14) 0.48942(15) 0.0202(9) Uani 1 1 d . . . . .
C132 C 1.3431(6) 0.42940(14) 0.50694(16) 0.0237(10) Uani 1 1 d . . . . .
H132 H 1.374727 0.455345 0.502245 0.028 Uiso 1 1 calc R U . . .
C142 C 1.2180(5) 0.42292(15) 0.52958(16) 0.0232(10) Uani 1 1 d . . . . .
H142 H 1.161492 0.444214 0.540247 0.028 Uiso 1 1 calc R U . . .
C152 C 1.1687(5) 0.38385(13) 0.53787(14) 0.0165(8) Uani 1 1 d . . . . .
C162 C 1.0374(5) 0.37362(15) 0.55845(15) 0.0207(9) Uani 1 1 d . . . . .
H162 H 0.974320 0.393322 0.569740 0.025 Uiso 1 1 calc R U . . .
C172 C 0.9970(5) 0.33483(14) 0.56278(14) 0.0184(9) Uani 1 1 d . . . . .
H172 H 0.904248 0.327530 0.574588 0.022 Uiso 1 1 calc R U . . .
C182 C 1.0985(5) 0.30746(14) 0.54904(14) 0.0178(9) Uani 1 1 d . . . . .
C192 C 1.2636(5) 0.35322(13) 0.52275(14) 0.0150(8) Uani 1 1 d . . . . .
C212 C 1.7899(5) 0.37163(16) 0.47107(17) 0.0248(10) Uani 1 1 d . . . . .
H21G H 1.781344 0.371983 0.504926 0.037 Uiso 1 1 calc R U . . .
H21H H 1.844822 0.394463 0.460853 0.037 Uiso 1 1 calc R U . . .
H21I H 1.841272 0.348053 0.461441 0.037 Uiso 1 1 calc R U . . .
C312 C 1.6483(5) 0.36628(15) 0.39950(15) 0.0231(10) Uani 1 1 d . . . . .
H31C H 1.730045 0.381502 0.386416 0.028 Uiso 1 1 calc R U . . .
H31D H 1.556248 0.375793 0.385293 0.028 Uiso 1 1 calc R U . . .
C322 C 1.6685(5) 0.32417(15) 0.38765(14) 0.0192(9) Uani 1 1 d . . . . .
C332 C 1.7558(5) 0.31195(18) 0.35106(16) 0.0296(12) Uani 1 1 d . . . . .
H332 H 1.811471 0.330268 0.333990 0.036 Uiso 1 1 calc R U . . .
C342 C 1.7611(6) 0.27325(18) 0.33976(18) 0.0335(13) Uani 1 1 d . . . . .
H342 H 1.819455 0.264734 0.314573 0.040 Uiso 1 1 calc R U . . .
C352 C 1.6814(6) 0.24677(18) 0.36517(18) 0.0316(12) Uani 1 1 d . . . . .
H352 H 1.683109 0.219946 0.357656 0.038 Uiso 1 1 calc R U . . .
C362 C 1.5990(5) 0.26030(15) 0.40178(17) 0.0242(10) Uani 1 1 d . . . . .
H362 H 1.545747 0.242100 0.419758 0.029 Uiso 1 1 calc R U . . .
C412 C 1.0864(5) 0.22949(16) 0.46841(15) 0.0234(10) Uani 1 1 d . . . . .
C422 C 1.0845(7) 0.26907(19) 0.44500(19) 0.0404(15) Uani 1 1 d . . . . .
H42D H 1.017770 0.286352 0.461620 0.061 Uiso 1 1 calc R U . . .
H42E H 1.051271 0.266235 0.412806 0.061 Uiso 1 1 calc R U . . .
H42F H 1.183254 0.280104 0.445488 0.061 Uiso 1 1 calc R U . . .
C432 C 0.9321(6) 0.2125(2) 0.4675(2) 0.0396(14) Uani 1 1 d . . . . .
H43D H 0.934265 0.186069 0.479984 0.059 Uiso 1 1 calc R U . . .
H43E H 0.895585 0.211947 0.435505 0.059 Uiso 1 1 calc R U . . .
H43F H 0.867456 0.228617 0.486476 0.059 Uiso 1 1 calc R U . . .
C442 C 1.1894(7) 0.2025(2) 0.4410(2) 0.0476(17) Uani 1 1 d . . . . .
H44D H 1.289417 0.212648 0.442649 0.071 Uiso 1 1 calc R U . . .
H44E H 1.157422 0.201364 0.408569 0.071 Uiso 1 1 calc R U . . .
H44F H 1.186728 0.176433 0.454503 0.071 Uiso 1 1 calc R U . . .
C512 C 1.1286(5) 0.19614(15) 0.56810(17) 0.0243(10) Uani 1 1 d . . . . .
C522 C 0.9639(6) 0.1919(2) 0.5787(2) 0.0406(15) Uani 1 1 d . . . . .
H52D H 0.922295 0.217524 0.585204 0.061 Uiso 1 1 calc R U . . .
H52E H 0.951145 0.175048 0.605691 0.061 Uiso 1 1 calc R U . . .
H52F H 0.913891 0.180512 0.551796 0.061 Uiso 1 1 calc R U . . .
C532 C 1.2058(6) 0.20717(17) 0.61332(18) 0.0326(12) Uani 1 1 d . . . . .
H53D H 1.311139 0.209358 0.607916 0.049 Uiso 1 1 calc R U . . .
H53E H 1.187689 0.187141 0.636709 0.049 Uiso 1 1 calc R U . . .
H53F H 1.167942 0.232100 0.624346 0.049 Uiso 1 1 calc R U . . .
C542 C 1.1910(7) 0.15809(18) 0.5503(2) 0.0428(14) Uani 1 1 d . . . . .
H54D H 1.139511 0.150505 0.521861 0.064 Uiso 1 1 calc R U . . .
H54E H 1.178313 0.137900 0.573904 0.064 Uiso 1 1 calc R U . . .
H54F H 1.295318 0.161346 0.543823 0.064 Uiso 1 1 calc R U . . .
Pt3 Pt 0.10309(2) 0.57129(2) 0.77814(2) 0.01367(4) Uani 1 1 d . . . . .
Cu3 Cu -0.00161(6) 0.59965(2) 0.69644(2) 0.01749(11) Uani 1 1 d . . . . .
P3 P 0.31519(12) 0.58580(4) 0.81349(4) 0.0172(2) Uani 1 1 d . . . . .
O3 O 0.4312(3) 0.55477(10) 0.78844(10) 0.0189(6) Uani 1 1 d . . . . .
N113 N 0.1164(4) 0.56152(12) 0.66435(12) 0.0176(7) Uani 1 1 d . . . . .
N123 N 0.2628(4) 0.55095(11) 0.72835(11) 0.0143(7) Uani 1 1 d . . . . .
N213 N -0.1440(4) 0.59269(13) 0.63093(13) 0.0218(8) Uani 1 1 d . . . . .
N313 N -0.1024(4) 0.64908(12) 0.69998(14) 0.0218(8) Uani 1 1 d . . . . .
C13 C -0.0841(5) 0.54401(15) 0.74887(15) 0.0197(9) Uani 1 1 d D . . . .
H13A H -0.164(4) 0.5603(13) 0.7373(14) 0.037(17) Uiso 1 1 d D . . . .
H13B H -0.125(4) 0.5290(11) 0.7744(10) 0.015(12) Uiso 1 1 d D . . . .
H13C H -0.061(5) 0.5257(10) 0.7241(10) 0.026(14) Uiso 1 1 d D . . . .
C23 C -0.0440(5) 0.59088(17) 0.82664(16) 0.0275(11) Uani 1 1 d . . . . .
H23A H -0.140609 0.593705 0.812128 0.041 Uiso 1 1 calc R U . . .
H23B H -0.011617 0.616050 0.838677 0.041 Uiso 1 1 calc R U . . .
H23C H -0.049890 0.572195 0.852174 0.041 Uiso 1 1 calc R U . . .
C113 C -0.0551(5) 0.56900(16) 0.60207(15) 0.0236(10) Uani 1 1 d D . . . .
H113 H -0.081(6) 0.5647(19) 0.5706(9) 0.039(17) Uiso 1 1 d D . . . .
C123 C 0.0716(5) 0.55286(14) 0.61888(14) 0.0197(9) Uani 1 1 d . . . . .
C133 C 0.1629(5) 0.52754(16) 0.59125(15) 0.0239(10) Uani 1 1 d . . . . .
H133 H 0.133896 0.521299 0.560451 0.029 Uiso 1 1 calc R U . . .
C143 C 0.2880(5) 0.51274(14) 0.60848(15) 0.0224(10) Uani 1 1 d . . . . .
H143 H 0.347190 0.496609 0.589592 0.027 Uiso 1 1 calc R U . . .
C153 C 0.3330(5) 0.52123(14) 0.65569(14) 0.0189(9) Uani 1 1 d . . . . .
C163 C 0.4607(5) 0.50854(15) 0.67627(15) 0.0218(9) Uani 1 1 d . . . . .
H163 H 0.524398 0.491876 0.659639 0.026 Uiso 1 1 calc R U . . .
C173 C 0.4974(5) 0.51997(14) 0.72148(15) 0.0191(9) Uani 1 1 d . . . . .
H173 H 0.588546 0.513167 0.735193 0.023 Uiso 1 1 calc R U . . .
C183 C 0.3954(5) 0.54151(13) 0.74510(14) 0.0162(8) Uani 1 1 d . . . . .
C193 C 0.2352(5) 0.54447(13) 0.68212(14) 0.0157(8) Uani 1 1 d . . . . .
C213 C -0.2920(5) 0.57661(18) 0.63718(17) 0.0293(12) Uani 1 1 d . . . . .
H21J H -0.284725 0.549824 0.648339 0.044 Uiso 1 1 calc R U . . .
H21K H -0.344570 0.577037 0.607474 0.044 Uiso 1 1 calc R U . . .
H21L H -0.345158 0.592285 0.659890 0.044 Uiso 1 1 calc R U . . .
C313 C -0.1484(5) 0.63371(16) 0.61846(17) 0.0277(11) Uani 1 1 d . . . . .
H31E H -0.226557 0.638042 0.595145 0.033 Uiso 1 1 calc R U . . .
H31F H -0.054079 0.641227 0.604375 0.033 Uiso 1 1 calc R U . . .
C323 C -0.1769(5) 0.65900(15) 0.66084(17) 0.0235(10) Uani 1 1 d . . . . .
C333 C -0.2697(6) 0.69084(17) 0.6600(2) 0.0353(13) Uani 1 1 d . . . . .
H333 H -0.321854 0.697168 0.632485 0.042 Uiso 1 1 calc R U . . .
C343 C -0.2861(6) 0.71303(18) 0.6987(2) 0.0408(14) Uani 1 1 d . . . . .
H343 H -0.348702 0.735019 0.698279 0.049 Uiso 1 1 calc R U . . .
C353 C -0.2100(6) 0.70307(17) 0.7390(2) 0.0348(12) Uani 1 1 d . . . . .
H353 H -0.220009 0.718046 0.766462 0.042 Uiso 1 1 calc R U . . .
C363 C -0.1193(5) 0.67086(15) 0.73814(19) 0.0262(10) Uani 1 1 d . . . . .
H363 H -0.067271 0.663957 0.765528 0.031 Uiso 1 1 calc R U . . .
C413 C 0.4017(5) 0.63388(16) 0.80097(18) 0.0275(11) Uani 1 1 d . . . . .
C423 C 0.4209(9) 0.6359(2) 0.7482(2) 0.059(2) Uani 1 1 d . . . . .
H42G H 0.498335 0.617979 0.738742 0.088 Uiso 1 1 calc R U . . .
H42H H 0.447686 0.662412 0.739261 0.088 Uiso 1 1 calc R U . . .
H42I H 0.328995 0.628699 0.732834 0.088 Uiso 1 1 calc R U . . .
C433 C 0.5476(7) 0.6428(2) 0.8234(2) 0.054(2) Uani 1 1 d . . . . .
H43G H 0.535172 0.645129 0.857059 0.081 Uiso 1 1 calc R U . . .
H43H H 0.585708 0.667248 0.811064 0.081 Uiso 1 1 calc R U . . .
H43I H 0.616624 0.621801 0.816769 0.081 Uiso 1 1 calc R U . . .
C443 C 0.2896(9) 0.6655(2) 0.8131(4) 0.080(3) Uani 1 1 d . . . . .
H44G H 0.194767 0.658982 0.799217 0.119 Uiso 1 1 calc R U . . .
H44H H 0.323049 0.690529 0.801010 0.119 Uiso 1 1 calc R U . . .
H44I H 0.279728 0.667173 0.846885 0.119 Uiso 1 1 calc R U . . .
C513 C 0.3449(6) 0.56914(18) 0.87452(16) 0.0306(12) Uani 1 1 d . . . . .
C523 C 0.5074(6) 0.56671(18) 0.88861(19) 0.0372(14) Uani 1 1 d . . . . .
H52G H 0.563161 0.554733 0.863469 0.056 Uiso 1 1 calc R U . . .
H52H H 0.517304 0.550979 0.916757 0.056 Uiso 1 1 calc R U . . .
H52I H 0.544989 0.592868 0.894555 0.056 Uiso 1 1 calc R U . . .
C533 C 0.2781(6) 0.5283(2) 0.87617(19) 0.0390(14) Uani 1 1 d . . . . .
H53G H 0.174997 0.529497 0.866795 0.058 Uiso 1 1 calc R U . . .
H53H H 0.285403 0.518029 0.907806 0.058 Uiso 1 1 calc R U . . .
H53I H 0.331163 0.511167 0.854953 0.058 Uiso 1 1 calc R U . . .
C543 C 0.2645(8) 0.5965(3) 0.90749(19) 0.057(2) Uani 1 1 d . . . . .
H54G H 0.311395 0.622101 0.906939 0.086 Uiso 1 1 calc R U . . .
H54H H 0.268538 0.586037 0.939056 0.086 Uiso 1 1 calc R U . . .
H54I H 0.162294 0.599020 0.897592 0.086 Uiso 1 1 calc R U . . .
O41 O 0.8039(6) 0.43305(19) 0.6063(2) 0.0301(14) Uani 0.666(9) 1 d D U P A 1
C114 C 0.7419(15) 0.4235(4) 0.6494(4) 0.041(2) Uani 0.666(9) 1 d D U P A 1
H11D H 0.634090 0.425390 0.647233 0.049 Uiso 0.666(9) 1 calc R U P A 1
H11E H 0.775852 0.442247 0.673202 0.049 Uiso 0.666(9) 1 calc R U P A 1
C214 C 0.784(2) 0.3839(5) 0.6634(9) 0.042(3) Uani 0.666(9) 1 d D U P A 1
H21M H 0.753412 0.365531 0.639335 0.062 Uiso 0.666(9) 1 calc R U P A 1
H21N H 0.735438 0.377348 0.692668 0.062 Uiso 0.666(9) 1 calc R U P A 1
H21O H 0.889965 0.382584 0.667662 0.062 Uiso 0.666(9) 1 calc R U P A 1
C314 C 0.7498(10) 0.4683(3) 0.5870(3) 0.039(2) Uani 0.666(9) 1 d D U P A 1
H31G H 0.773285 0.490230 0.607809 0.046 Uiso 0.666(9) 1 calc R U P A 1
H31H H 0.642250 0.466805 0.583331 0.046 Uiso 0.666(9) 1 calc R U P A 1
C414 C 0.8204(9) 0.4745(2) 0.5402(3) 0.0286(18) Uani 0.666(9) 1 d D U P A 1
H41A H 0.926983 0.473950 0.543714 0.043 Uiso 0.666(9) 1 calc R U P A 1
H41B H 0.790077 0.499643 0.527618 0.043 Uiso 0.666(9) 1 calc R U P A 1
H41C H 0.789700 0.453797 0.518898 0.043 Uiso 0.666(9) 1 calc R U P A 1
O42 O 0.7762(16) 0.4461(5) 0.6274(5) 0.043(3) Uani 0.334(9) 1 d D U P A 2
C124 C 0.743(3) 0.4221(8) 0.6661(8) 0.046(4) Uani 0.334(9) 1 d D U P A 2
H12D H 0.635988 0.418468 0.667889 0.056 Uiso 0.334(9) 1 calc R U P A 2
H12E H 0.775846 0.435170 0.694885 0.056 Uiso 0.334(9) 1 calc R U P A 2
C224 C 0.814(5) 0.3840(10) 0.6629(19) 0.042(6) Uani 0.334(9) 1 d D U P A 2
H22D H 0.758444 0.367364 0.641625 0.063 Uiso 0.334(9) 1 calc R U P A 2
H22E H 0.817289 0.371939 0.693706 0.063 Uiso 0.334(9) 1 calc R U P A 2
H22F H 0.913918 0.387153 0.651333 0.063 Uiso 0.334(9) 1 calc R U P A 2
C324 C 0.6760(19) 0.4397(5) 0.5889(5) 0.039(3) Uani 0.334(9) 1 d D U P A 2
H32A H 0.573294 0.441258 0.599384 0.047 Uiso 0.334(9) 1 calc R U P A 2
H32B H 0.692768 0.414013 0.574636 0.047 Uiso 0.334(9) 1 calc R U P A 2
C424 C 0.710(2) 0.4719(5) 0.5550(6) 0.044(4) Uani 0.334(9) 1 d D U P A 2
H42J H 0.810560 0.469289 0.544258 0.065 Uiso 0.334(9) 1 calc R U P A 2
H42K H 0.697196 0.497024 0.570286 0.065 Uiso 0.334(9) 1 calc R U P A 2
H42L H 0.642600 0.470109 0.528420 0.065 Uiso 0.334(9) 1 calc R U P A 2
C15 C 0.0704(6) 0.49340(19) 0.99124(19) 0.0369(13) Uani 1 1 d . . . . .
H15A H 0.137931 0.515829 0.990062 0.044 Uiso 1 1 calc R U . . .
H15B H 0.056788 0.483862 0.959127 0.044 Uiso 1 1 calc R U . . .
C25 C 0.1410(7) 0.4615(2) 1.0200(2) 0.0454(16) Uani 1 1 d . . . . .
H25A H 0.166725 0.471853 1.050979 0.055 Uiso 1 1 calc R U . . .
H25B H 0.070192 0.440120 1.024212 0.055 Uiso 1 1 calc R U . . .
C35 C 0.2760(9) 0.4460(3) 0.9973(3) 0.072(3) Uani 1 1 d . . . . .
H35A H 0.250880 0.435693 0.966622 0.109 Uiso 1 1 calc R U . . .
H35B H 0.317905 0.425333 1.016486 0.109 Uiso 1 1 calc R U . . .
H35C H 0.347658 0.466995 0.993951 0.109 Uiso 1 1 calc R U . . .

loop_
_atom_site_aniso_label
_atom_site_aniso_U_11
_atom_site_aniso_U_22
_atom_site_aniso_U_33
_atom_site_aniso_U_23
_atom_site_aniso_U_13
_atom_site_aniso_U_12
Pt1 0.01470(7) 0.01216(8) 0.01287(7) -0.00040(6) -0.00227(5) -0.00025(5)
Cu1 0.0230(3) 0.0180(3) 0.0169(3) -0.0047(2) -0.0058(2) 0.0056(2)
P1 0.0186(5) 0.0121(6) 0.0141(5) 0.0003(4) -0.0044(4) -0.0008(4)
O1 0.0196(14) 0.0142(17) 0.0223(15) -0.0015(12) -0.0076(12) 0.0010(12)
N111 0.0226(17) 0.0069(18) 0.0187(17) -0.0036(13) -0.0020(14) 0.0016(13)
N121 0.0157(16) 0.014(2) 0.0147(16) -0.0025(13) -0.0005(13) 0.0004(13)
N211 0.0269(19) 0.021(2) 0.0158(18) -0.0031(15) -0.0048(14) 0.0029(16)
N311 0.0214(18) 0.020(2) 0.0178(18) -0.0005(15) -0.0031(14) 0.0031(15)
C11 0.019(2) 0.021(3) 0.022(2) -0.0004(18) 0.0003(16) -0.0064(17)
C21 0.018(2) 0.030(3) 0.021(2) -0.0031(19) 0.0014(16) 0.0001(18)
C111 0.034(2) 0.014(2) 0.018(2) -0.0073(17) -0.0015(18) 0.0034(19)
C121 0.029(2) 0.011(2) 0.017(2) -0.0038(16) 0.0026(17) 0.0018(17)
C131 0.036(3) 0.021(3) 0.020(2) -0.0042(18) 0.0027(19) 0.001(2)
C141 0.032(2) 0.019(3) 0.028(2) -0.0028(19) 0.0062(19) 0.008(2)
C151 0.024(2) 0.015(2) 0.024(2) 0.0028(18) 0.0022(17) 0.0037(17)
C161 0.021(2) 0.022(3) 0.031(3) 0.005(2) 0.0039(18) 0.0056(18)
C171 0.0164(19) 0.021(3) 0.028(2) 0.0047(19) -0.0031(17) 0.0018(17)
C181 0.023(2) 0.011(2) 0.019(2) 0.0013(16) -0.0016(16) -0.0005(16)
C191 0.0199(19) 0.011(2) 0.018(2) -0.0007(16) 0.0004(15) -0.0008(16)
C211 0.028(2) 0.027(3) 0.028(3) -0.001(2) -0.0049(19) -0.004(2)
C311 0.036(2) 0.016(2) 0.015(2) 0.0011(17) -0.0038(18) 0.0009(19)
C321 0.025(2) 0.014(2) 0.020(2) 0.0018(17) -0.0013(17) -0.0051(17)
C331 0.032(2) 0.016(2) 0.016(2) 0.0018(17) -0.0061(17) -0.0034(18)
C341 0.028(2) 0.021(3) 0.026(2) 0.0045(19) -0.0045(19) 0.0044(19)
C351 0.023(2) 0.013(2) 0.023(2) -0.0016(17) 0.0009(17) -0.0006(17)
C361 0.024(2) 0.016(2) 0.018(2) -0.0022(17) -0.0033(16) 0.0018(17)
C411 0.026(2) 0.014(2) 0.019(2) 0.0019(17) -0.0025(17) -0.0039(17)
C421 0.036(3) 0.020(3) 0.021(2) 0.0024(18) 0.0009(19) -0.006(2)
C431 0.040(3) 0.026(3) 0.030(3) 0.003(2) -0.013(2) -0.016(2)
C441 0.038(3) 0.019(3) 0.029(3) 0.007(2) -0.001(2) 0.002(2)
C511 0.031(2) 0.019(3) 0.013(2) 0.0020(17) -0.0073(17) -0.0031(18)
C521 0.034(3) 0.028(3) 0.023(2) 0.005(2) -0.013(2) -0.008(2)
C531 0.031(2) 0.031(3) 0.016(2) 0.0076(19) -0.0065(18) -0.005(2)
C541 0.046(3) 0.030(3) 0.016(2) -0.004(2) -0.006(2) 0.006(2)
Pt2 0.01528(7) 0.01457(9) 0.01657(8) 0.00205(6) -0.00035(5) -0.00028(6)
Cu2 0.0212(2) 0.0151(3) 0.0165(2) -0.0011(2) 0.00225(19) -0.0027(2)
P2 0.0179(5) 0.0139(6) 0.0167(5) 0.0008(4) 0.0002(4) -0.0016(4)
O2 0.0181(14) 0.0171(18) 0.0214(15) 0.0007(12) 0.0022(12) -0.0021(12)
N112 0.0247(18) 0.015(2) 0.0132(17) 0.0004(14) -0.0019(14) -0.0031(15)
N122 0.0156(16) 0.020(2) 0.0134(16) 0.0000(14) -0.0021(13) 0.0008(14)
N212 0.0249(18) 0.018(2) 0.0141(17) 0.0013(14) -0.0028(14) -0.0046(15)
N312 0.0184(17) 0.018(2) 0.0188(18) -0.0020(15) -0.0034(13) -0.0010(14)
C12 0.020(2) 0.027(3) 0.024(2) 0.005(2) -0.0074(17) -0.0051(19)
C22 0.019(2) 0.032(3) 0.049(3) 0.005(3) 0.002(2) 0.009(2)
C112 0.031(2) 0.017(3) 0.018(2) 0.0027(17) -0.0028(17) -0.0074(19)
C122 0.030(2) 0.016(2) 0.014(2) -0.0013(17) -0.0054(17) -0.0035(18)
C132 0.040(3) 0.012(2) 0.020(2) -0.0005(17) -0.0031(19) -0.0057(19)
C142 0.034(2) 0.018(3) 0.018(2) -0.0037(18) -0.0033(18) 0.0028(19)
C152 0.025(2) 0.013(2) 0.0119(18) -0.0041(15) -0.0056(15) 0.0013(16)
C162 0.022(2) 0.025(3) 0.015(2) -0.0066(18) -0.0040(16) 0.0068(18)
C172 0.0173(19) 0.021(3) 0.017(2) -0.0002(17) -0.0026(15) 0.0033(17)
C182 0.0197(19) 0.020(3) 0.0132(19) -0.0005(16) -0.0033(15) 0.0013(17)
C192 0.0209(19) 0.013(2) 0.0112(18) -0.0031(15) -0.0058(15) 0.0003(16)
C212 0.027(2) 0.022(3) 0.025(2) 0.0031(19) -0.0058(18) -0.0064(19)
C312 0.030(2) 0.024(3) 0.015(2) 0.0033(18) 0.0000(17) -0.0016(19)
C322 0.020(2) 0.025(3) 0.0127(19) 0.0016(17) -0.0036(15) 0.0007(17)
C332 0.024(2) 0.050(4) 0.015(2) 0.001(2) 0.0023(17) 0.000(2)
C342 0.037(3) 0.041(4) 0.023(2) -0.010(2) 0.002(2) 0.009(2)
C352 0.036(3) 0.030(3) 0.028(3) -0.010(2) -0.007(2) 0.007(2)
C362 0.026(2) 0.022(3) 0.025(2) -0.0014(19) -0.0063(18) 0.0001(19)
C412 0.021(2) 0.031(3) 0.018(2) -0.0019(19) -0.0013(17) -0.0072(19)
C422 0.062(4) 0.035(4) 0.024(3) 0.009(2) -0.013(3) -0.017(3)
C432 0.027(3) 0.053(4) 0.039(3) 0.005(3) -0.009(2) -0.013(3)
C442 0.043(3) 0.065(5) 0.035(3) -0.028(3) 0.001(3) 0.004(3)
C512 0.027(2) 0.016(3) 0.029(2) 0.0096(19) 0.0011(19) -0.0031(18)
C522 0.030(3) 0.048(4) 0.044(3) 0.022(3) 0.004(2) -0.010(3)
C532 0.041(3) 0.027(3) 0.030(3) 0.014(2) -0.003(2) -0.006(2)
C542 0.053(4) 0.018(3) 0.058(4) 0.006(3) 0.005(3) 0.000(3)
Pt3 0.01724(7) 0.01276(8) 0.01097(7) 0.00001(6) -0.00179(5) 0.00237(6)
Cu3 0.0214(2) 0.0147(3) 0.0163(2) 0.0024(2) -0.00556(19) 0.0014(2)
P3 0.0213(5) 0.0167(6) 0.0135(5) -0.0034(4) -0.0054(4) 0.0053(4)
O3 0.0215(15) 0.0178(18) 0.0172(15) -0.0024(12) -0.0044(11) 0.0059(12)
N113 0.0248(18) 0.017(2) 0.0114(16) 0.0011(14) -0.0019(13) -0.0044(15)
N123 0.0178(16) 0.0134(19) 0.0118(16) -0.0012(13) -0.0005(12) -0.0008(13)
N213 0.0207(18) 0.025(2) 0.0198(19) 0.0074(16) -0.0067(14) -0.0065(16)
N313 0.0206(18) 0.018(2) 0.027(2) 0.0061(16) -0.0042(15) -0.0003(15)
C13 0.020(2) 0.023(3) 0.017(2) 0.0059(18) -0.0006(16) -0.0026(17)
C23 0.028(2) 0.034(3) 0.020(2) 0.000(2) 0.0014(18) 0.002(2)
C113 0.027(2) 0.029(3) 0.014(2) 0.0011(18) -0.0044(17) -0.009(2)
C123 0.026(2) 0.021(3) 0.0120(19) 0.0005(17) -0.0019(16) -0.0084(18)
C133 0.033(2) 0.026(3) 0.012(2) -0.0031(18) -0.0011(17) -0.012(2)
C143 0.035(2) 0.018(3) 0.014(2) -0.0052(17) 0.0067(18) -0.0082(19)
C153 0.027(2) 0.016(2) 0.0137(19) -0.0029(16) 0.0032(16) -0.0034(17)
C163 0.026(2) 0.020(3) 0.020(2) -0.0056(18) 0.0074(17) -0.0012(18)
C173 0.020(2) 0.015(2) 0.022(2) -0.0030(17) 0.0005(16) 0.0018(16)
C183 0.0207(19) 0.013(2) 0.0145(19) -0.0005(16) -0.0026(15) -0.0009(16)
C193 0.0199(19) 0.015(2) 0.0124(19) 0.0006(15) 0.0011(15) -0.0047(16)
C213 0.025(2) 0.039(3) 0.024(2) 0.004(2) -0.0048(19) -0.013(2)
C313 0.029(2) 0.030(3) 0.025(2) 0.017(2) -0.0068(19) -0.003(2)
C323 0.021(2) 0.017(3) 0.032(3) 0.0142(19) -0.0071(18) -0.0039(17)
C333 0.030(3) 0.024(3) 0.052(3) 0.019(3) -0.010(2) 0.000(2)
C343 0.034(3) 0.023(3) 0.066(4) 0.015(3) -0.005(3) 0.007(2)
C353 0.032(3) 0.016(3) 0.056(4) 0.002(2) 0.001(2) 0.000(2)
C363 0.025(2) 0.014(3) 0.039(3) 0.001(2) -0.002(2) 0.0017(18)
C413 0.026(2) 0.022(3) 0.035(3) -0.009(2) -0.006(2) 0.0000(19)
C423 0.095(6) 0.037(4) 0.044(4) 0.018(3) -0.025(4) -0.032(4)
C433 0.040(3) 0.066(5) 0.056(4) 0.015(4) -0.018(3) -0.027(3)
C443 0.053(4) 0.027(4) 0.159(9) -0.015(5) 0.017(5) 0.003(3)
C513 0.035(3) 0.043(4) 0.014(2) -0.001(2) -0.0082(19) 0.012(2)
C523 0.047(3) 0.035(4) 0.029(3) -0.003(2) -0.021(2) 0.010(3)
C533 0.041(3) 0.051(4) 0.025(3) 0.021(3) -0.004(2) 0.000(3)
C543 0.063(4) 0.092(6) 0.017(3) -0.015(3) -0.009(3) 0.036(4)
O41 0.035(3) 0.029(3) 0.027(3) -0.004(2) 0.005(2) 0.011(2)
C114 0.040(4) 0.040(5) 0.043(6) 0.005(5) 0.014(5) -0.004(4)
C214 0.036(8) 0.043(6) 0.046(5) 0.010(5) 0.020(6) -0.008(5)
C314 0.041(4) 0.034(5) 0.041(4) 0.010(4) 0.013(4) 0.014(4)
C414 0.042(4) 0.020(4) 0.024(4) 0.003(3) -0.003(3) 0.011(3)
O42 0.046(6) 0.044(7) 0.038(6) 0.010(6) -0.001(5) 0.003(5)
C124 0.046(7) 0.046(8) 0.047(9) -0.002(8) 0.007(8) -0.010(7)
C224 0.038(12) 0.041(9) 0.046(9) 0.019(8) 0.026(9) -0.004(8)
C324 0.049(7) 0.028(7) 0.039(7) -0.010(6) -0.003(6) 0.016(6)
C424 0.068(9) 0.036(8) 0.026(7) -0.003(6) -0.018(7) 0.009(7)
C15 0.049(3) 0.035(4) 0.027(3) -0.009(2) -0.001(2) -0.015(3)
C25 0.056(4) 0.047(4) 0.033(3) -0.007(3) -0.002(3) -0.018(3)
C35 0.065(5) 0.099(8) 0.053(5) -0.012(5) -0.007(4) -0.009(5)

loop_
_atom_type_symbol
_atom_type_description
_atom_type_scat_dispersion_real
_atom_type_scat_dispersion_imag
_atom_type_scat_source
C C 0.0033 0.0016 'International Tables Vol C Tables 4.2.6.8 and 6.1.1.4'
H H 0.0000 0.0000 'International Tables Vol C Tables 4.2.6.8 and 6.1.1.4'
N N 0.0061 0.0033 'International Tables Vol C Tables 4.2.6.8 and 6.1.1.4'
O O 0.0106 0.0060 'International Tables Vol C Tables 4.2.6.8 and 6.1.1.4'
P P 0.1023 0.0942 'International Tables Vol C Tables 4.2.6.8 and 6.1.1.4'
Cu Cu 0.3201 1.2651 'International Tables Vol C Tables 4.2.6.8 and 6.1.1.4'
Pt Pt -1.7033 8.3905 'International Tables Vol C Tables 4.2.6.8 and 6.1.1.4'

loop_
_geom_angle_atom_site_label_1
_geom_angle_atom_site_label_2
_geom_angle_atom_site_label_3
_geom_angle
_geom_angle_site_symmetry_1
_geom_angle_site_symmetry_3
_geom_angle_publ_flag
C21 Pt1 C11 85.46(19) . . ?
C21 Pt1 N121 179.17(19) . . ?
C11 Pt1 N121 95.22(16) . . ?
C21 Pt1 P1 100.99(14) . . ?
C11 Pt1 P1 164.00(14) . . ?
N121 Pt1 P1 78.47(10) . . ?
C21 Pt1 Cu1 102.77(13) . . ?
C11 Pt1 Cu1 63.08(13) . . ?
N121 Pt1 Cu1 77.15(9) . . ?
P1 Pt1 Cu1 128.28(3) . . ?
N311 Cu1 N111 150.80(16) . . ?
N311 Cu1 N211 82.71(15) . . ?
N111 Cu1 N211 80.98(14) . . ?
N311 Cu1 Pt1 114.30(11) . . ?
N111 Cu1 Pt1 89.56(11) . . ?
N211 Cu1 Pt1 155.29(11) . . ?
O1 P1 C411 102.0(2) . . ?
O1 P1 C511 97.08(19) . . ?
C411 P1 C511 112.7(2) . . ?
O1 P1 Pt1 101.18(12) . . ?
C411 P1 Pt1 120.00(14) . . ?
C511 P1 Pt1 118.18(16) . . ?
C181 O1 P1 117.7(3) . . ?
C191 N111 C121 119.5(4) . . ?
C191 N111 Cu1 124.2(3) . . ?
C121 N111 Cu1 116.1(3) . . ?
C181 N121 C191 117.5(4) . . ?
C181 N121 Pt1 116.9(3) . . ?
C191 N121 Pt1 125.5(3) . . ?
C111 N211 C211 112.2(4) . . ?
C111 N211 C311 114.1(4) . . ?
C211 N211 C311 110.4(4) . . ?
C111 N211 Cu1 102.0(3) . . ?
C211 N211 Cu1 124.9(3) . . ?
C311 N211 Cu1 92.0(3) . . ?
C361 N311 C321 118.1(4) . . ?
C361 N311 Cu1 127.6(3) . . ?
C321 N311 Cu1 113.6(3) . . ?
Pt1 C11 H11A 119(4) . . ?
Pt1 C11 H11B 106(3) . . ?
H11A C11 H11B 106(2) . . ?
Pt1 C11 H11C 114(3) . . ?
H11A C11 H11C 106(2) . . ?
H11B C11 H11C 105(2) . . ?
Pt1 C21 H21A 109.5 . . ?
Pt1 C21 H21B 109.5 . . ?
H21A C21 H21B 109.5 . . ?
Pt1 C21 H21C 109.5 . . ?
H21A C21 H21C 109.5 . . ?
H21B C21 H21C 109.5 . . ?
C121 C111 N211 120.7(4) . . ?
C121 C111 H111 120(4) . . ?
N211 C111 H111 119(4) . . ?
C111 C121 N111 120.0(4) . . ?
C111 C121 C131 122.3(4) . . ?
N111 C121 C131 117.7(4) . . ?
C141 C131 C121 122.0(4) . . ?
C141 C131 H131 119.0 . . ?
C121 C131 H131 119.0 . . ?
C131 C141 C151 120.4(4) . . ?
C131 C141 H141 119.8 . . ?
C151 C141 H141 119.8 . . ?
C161 C151 C191 119.1(4) . . ?
C161 C151 C141 125.6(4) . . ?
C191 C151 C141 115.2(4) . . ?
C151 C161 C171 121.1(4) . . ?
C151 C161 H161 119.5 . . ?
C171 C161 H161 119.5 . . ?
C181 C171 C161 116.8(4) . . ?
C181 C171 H171 121.6 . . ?
C161 C171 H171 121.6 . . ?
N121 C181 O1 116.8(4) . . ?
N121 C181 C171 125.0(4) . . ?
O1 C181 C171 118.2(4) . . ?
N111 C191 N121 115.6(4) . . ?
N111 C191 C151 124.7(4) . . ?
N121 C191 C151 119.6(4) . . ?
N211 C211 H21D 109.5 . . ?
N211 C211 H21E 109.5 . . ?
H21D C211 H21E 109.5 . . ?
N211 C211 H21F 109.5 . . ?
H21D C211 H21F 109.5 . . ?
H21E C211 H21F 109.5 . . ?
N211 C311 C321 110.8(4) . . ?
N211 C311 H31A 109.5 . . ?
C321 C311 H31A 109.5 . . ?
N211 C311 H31B 109.5 . . ?
C321 C311 H31B 109.5 . . ?
H31A C311 H31B 108.1 . . ?
N311 C321 C331 121.9(4) . . ?
N311 C321 C311 115.0(4) . . ?
C331 C321 C311 123.1(4) . . ?
C321 C331 C341 119.4(4) . . ?
C321 C331 H331 120.3 . . ?
C341 C331 H331 120.3 . . ?
C351 C341 C331 118.7(4) . . ?
C351 C341 H341 120.6 . . ?
C331 C341 H341 120.6 . . ?
C361 C351 C341 118.6(4) . . ?
C361 C351 H351 120.7 . . ?
C341 C351 H351 120.7 . . ?
N311 C361 C351 123.2(4) . . ?
N311 C361 H361 118.4 . . ?
C351 C361 H361 118.4 . . ?
C441 C411 C431 110.6(4) . . ?
C441 C411 C421 107.7(4) . . ?
C431 C411 C421 108.9(4) . . ?
C441 C411 P1 108.1(3) . . ?
C431 C411 P1 115.8(3) . . ?
C421 C411 P1 105.4(3) . . ?
C411 C421 H42A 109.5 . . ?
C411 C421 H42B 109.5 . . ?
H42A C421 H42B 109.5 . . ?
C411 C421 H42C 109.5 . . ?
H42A C421 H42C 109.5 . . ?
H42B C421 H42C 109.5 . . ?
C411 C431 H43A 109.5 . . ?
C411 C431 H43B 109.5 . . ?
H43A C431 H43B 109.5 . . ?
C411 C431 H43C 109.5 . . ?
H43A C431 H43C 109.5 . . ?
H43B C431 H43C 109.5 . . ?
C411 C441 H44A 109.5 . . ?
C411 C441 H44B 109.5 . . ?
H44A C441 H44B 109.5 . . ?
C411 C441 H44C 109.5 . . ?
H44A C441 H44C 109.5 . . ?
H44B C441 H44C 109.5 . . ?
C541 C511 C521 110.7(4) . . ?
C541 C511 C531 108.7(4) . . ?
C521 C511 C531 108.1(4) . . ?
C541 C511 P1 109.8(3) . . ?
C521 C511 P1 113.6(3) . . ?
C531 C511 P1 105.7(3) . . ?
C511 C521 H52A 109.5 . . ?
C511 C521 H52B 109.5 . . ?
H52A C521 H52B 109.5 . . ?
C511 C521 H52C 109.5 . . ?
H52A C521 H52C 109.5 . . ?
H52B C521 H52C 109.5 . . ?
C511 C531 H53A 109.5 . . ?
C511 C531 H53B 109.5 . . ?
H53A C531 H53B 109.5 . . ?
C511 C531 H53C 109.5 . . ?
H53A C531 H53C 109.5 . . ?
H53B C531 H53C 109.5 . . ?
C511 C541 H54A 109.5 . . ?
C511 C541 H54B 109.5 . . ?
H54A C541 H54B 109.5 . . ?
C511 C541 H54C 109.5 . . ?
H54A C541 H54C 109.5 . . ?
H54B C541 H54C 109.5 . . ?
C22 Pt2 C12 84.5(2) . . ?
C22 Pt2 N122 177.85(19) . . ?
C12 Pt2 N122 97.29(18) . . ?
C22 Pt2 P2 99.90(17) . . ?
C12 Pt2 P2 168.26(14) . . ?
N122 Pt2 P2 78.11(10) . . ?
C22 Pt2 Cu2 105.53(16) . . ?
C12 Pt2 Cu2 60.65(13) . . ?
N122 Pt2 Cu2 76.42(10) . . ?
P2 Pt2 Cu2 127.41(3) . . ?
N312 Cu2 N112 150.88(16) . . ?
N312 Cu2 N212 82.10(15) . . ?
N112 Cu2 N212 81.07(15) . . ?
N312 Cu2 C12 120.16(17) . . ?
N112 Cu2 C12 87.06(17) . . ?
N212 Cu2 C12 104.27(14) . . ?
N312 Cu2 Pt2 116.74(12) . . ?
N112 Cu2 Pt2 88.71(11) . . ?
N212 Cu2 Pt2 150.65(9) . . ?
C12 Cu2 Pt2 47.43(11) . . ?
O2 P2 C412 102.2(2) . . ?
O2 P2 C512 96.4(2) . . ?
C412 P2 C512 113.0(2) . . ?
O2 P2 Pt2 102.05(12) . . ?
C412 P2 Pt2 117.24(15) . . ?
C512 P2 Pt2 120.46(16) . . ?
C182 O2 P2 117.6(3) . . ?
C192 N112 C122 120.3(4) . . ?
C192 N112 Cu2 124.2(3) . . ?
C122 N112 Cu2 115.4(3) . . ?
C182 N122 C192 117.2(4) . . ?
C182 N122 Pt2 116.7(3) . . ?
C192 N122 Pt2 126.0(3) . . ?
C112 N212 C212 113.2(4) . . ?
C112 N212 C312 115.5(4) . . ?
C212 N212 C312 111.8(4) . . ?
C112 N212 Cu2 102.4(3) . . ?
C212 N212 Cu2 115.3(3) . . ?
C312 N212 Cu2 97.2(3) . . ?
C362 N312 C322 118.5(4) . . ?
C362 N312 Cu2 126.2(3) . . ?
C322 N312 Cu2 114.9(3) . . ?
Pt2 C12 Cu2 71.91(13) . . ?
Pt2 C12 H12A 117(3) . . ?
Cu2 C12 H12A 58(2) . . ?
Pt2 C12 H12B 107(3) . . ?
Cu2 C12 H12B 155(3) . . ?
H12A C12 H12B 105(2) . . ?
Pt2 C12 H12C 116(3) . . ?
Cu2 C12 H12C 97(2) . . ?
H12A C12 H12C 106(2) . . ?
H12B C12 H12C 106(2) . . ?
Pt2 C22 H22A 109.5 . . ?
Pt2 C22 H22B 109.5 . . ?
H22A C22 H22B 109.5 . . ?
Pt2 C22 H22C 109.5 . . ?
H22A C22 H22C 109.5 . . ?
H22B C22 H22C 109.5 . . ?
C122 C112 N212 120.2(4) . . ?
C122 C112 H112 120(4) . . ?
N212 C112 H112 120(4) . . ?
C112 C122 N112 120.0(4) . . ?
C112 C122 C132 121.8(5) . . ?
N112 C122 C132 118.1(4) . . ?
C142 C132 C122 121.5(5) . . ?
C142 C132 H132 119.2 . . ?
C122 C132 H132 119.2 . . ?
C132 C142 C152 120.4(5) . . ?
C132 C142 H142 119.8 . . ?
C152 C142 H142 119.8 . . ?
C162 C152 C192 118.0(4) . . ?
C162 C152 C142 125.5(4) . . ?
C192 C152 C142 116.5(4) . . ?
C152 C162 C172 120.8(4) . . ?
C152 C162 H162 119.6 . . ?
C172 C162 H162 119.6 . . ?
C182 C172 C162 116.8(4) . . ?
C182 C172 H172 121.6 . . ?
C162 C172 H172 121.6 . . ?
N122 C182 O2 117.3(4) . . ?
N122 C182 C172 125.1(4) . . ?
O2 C182 C172 117.5(4) . . ?
N112 C192 N122 116.7(4) . . ?
N112 C192 C152 122.6(4) . . ?
N122 C192 C152 120.7(4) . . ?
N212 C212 H21G 109.5 . . ?
N212 C212 H21H 109.5 . . ?
H21G C212 H21H 109.5 . . ?
N212 C212 H21I 109.5 . . ?
H21G C212 H21I 109.5 . . ?
H21H C212 H21I 109.5 . . ?
N212 C312 C322 111.4(4) . . ?
N212 C312 H31C 109.4 . . ?
C322 C312 H31C 109.4 . . ?
N212 C312 H31D 109.4 . . ?
C322 C312 H31D 109.4 . . ?
H31C C312 H31D 108.0 . . ?
N312 C322 C332 120.8(5) . . ?
N312 C322 C312 116.7(4) . . ?
C332 C322 C312 122.4(5) . . ?
C342 C332 C322 119.6(5) . . ?
C342 C332 H332 120.2 . . ?
C322 C332 H332 120.2 . . ?
C332 C342 C352 119.8(5) . . ?
C332 C342 H342 120.1 . . ?
C352 C342 H342 120.1 . . ?
C342 C352 C362 118.3(5) . . ?
C342 C352 H352 120.8 . . ?
C362 C352 H352 120.8 . . ?
N312 C362 C352 123.0(5) . . ?
N312 C362 H362 118.5 . . ?
C352 C362 H362 118.5 . . ?
C422 C412 C432 109.1(5) . . ?
C422 C412 C442 108.6(5) . . ?
C432 C412 C442 109.1(5) . . ?
C422 C412 P2 106.6(3) . . ?
C432 C412 P2 116.2(3) . . ?
C442 C412 P2 107.0(4) . . ?
C412 C422 H42D 109.5 . . ?
C412 C422 H42E 109.5 . . ?
H42D C422 H42E 109.5 . . ?
C412 C422 H42F 109.5 . . ?
H42D C422 H42F 109.5 . . ?
H42E C422 H42F 109.5 . . ?
C412 C432 H43D 109.5 . . ?
C412 C432 H43E 109.5 . . ?
H43D C432 H43E 109.5 . . ?
C412 C432 H43F 109.5 . . ?
H43D C432 H43F 109.5 . . ?
H43E C432 H43F 109.5 . . ?
C412 C442 H44D 109.5 . . ?
C412 C442 H44E 109.5 . . ?
H44D C442 H44E 109.5 . . ?
C412 C442 H44F 109.5 . . ?
H44D C442 H44F 109.5 . . ?
H44E C442 H44F 109.5 . . ?
C542 C512 C532 109.3(5) . . ?
C542 C512 C522 110.7(5) . . ?
C532 C512 C522 107.5(4) . . ?
C542 C512 P2 110.6(4) . . ?
C532 C512 P2 105.1(3) . . ?
C522 C512 P2 113.4(4) . . ?
C512 C522 H52D 109.5 . . ?
C512 C522 H52E 109.5 . . ?
H52D C522 H52E 109.5 . . ?
C512 C522 H52F 109.5 . . ?
H52D C522 H52F 109.5 . . ?
H52E C522 H52F 109.5 . . ?
C512 C532 H53D 109.5 . . ?
C512 C532 H53E 109.5 . . ?
H53D C532 H53E 109.5 . . ?
C512 C532 H53F 109.5 . . ?
H53D C532 H53F 109.5 . . ?
H53E C532 H53F 109.5 . . ?
C512 C542 H54D 109.5 . . ?
C512 C542 H54E 109.5 . . ?
H54D C542 H54E 109.5 . . ?
C512 C542 H54F 109.5 . . ?
H54D C542 H54F 109.5 . . ?
H54E C542 H54F 109.5 . . ?
C23 Pt3 C13 83.5(2) . . ?
C23 Pt3 N123 178.47(17) . . ?
C13 Pt3 N123 97.92(16) . . ?
C23 Pt3 P3 100.66(15) . . ?
C13 Pt3 P3 166.53(14) . . ?
N123 Pt3 P3 77.83(9) . . ?
C23 Pt3 Cu3 104.01(14) . . ?
C13 Pt3 Cu3 62.35(12) . . ?
N123 Pt3 Cu3 77.18(9) . . ?
P3 Pt3 Cu3 127.80(3) . . ?
N113 Cu3 N313 152.41(16) . . ?
N113 Cu3 N213 81.47(15) . . ?
N313 Cu3 N213 82.41(16) . . ?
N113 Cu3 Pt3 88.59(11) . . ?
N313 Cu3 Pt3 115.79(12) . . ?
N213 Cu3 Pt3 150.28(11) . . ?
O3 P3 C513 96.9(2) . . ?
O3 P3 C413 102.3(2) . . ?
C513 P3 C413 113.2(3) . . ?
O3 P3 Pt3 102.14(12) . . ?
C513 P3 Pt3 118.68(19) . . ?
C413 P3 Pt3 118.36(16) . . ?
C183 O3 P3 117.3(3) . . ?
C193 N113 C123 119.9(4) . . ?
C193 N113 Cu3 124.7(3) . . ?
C123 N113 Cu3 115.4(3) . . ?
C183 N123 C193 118.1(4) . . ?
C183 N123 Pt3 116.7(3) . . ?
C193 N123 Pt3 125.0(3) . . ?
C113 N213 C313 115.2(4) . . ?
C113 N213 C213 112.6(4) . . ?
C313 N213 C213 111.7(4) . . ?
C113 N213 Cu3 102.5(3) . . ?
C313 N213 Cu3 96.6(3) . . ?
C213 N213 Cu3 117.0(3) . . ?
C363 N313 C323 118.8(4) . . ?
C363 N313 Cu3 126.2(3) . . ?
C323 N313 Cu3 114.4(3) . . ?
Pt3 C13 H13A 119(3) . . ?
Pt3 C13 H13B 104(3) . . ?
H13A C13 H13B 106(2) . . ?
Pt3 C13 H13C 114(3) . . ?
H13A C13 H13C 106(2) . . ?
H13B C13 H13C 107(2) . . ?
Pt3 C23 H23A 109.5 . . ?
Pt3 C23 H23B 109.5 . . ?
H23A C23 H23B 109.5 . . ?
Pt3 C23 H23C 109.5 . . ?
H23A C23 H23C 109.5 . . ?
H23B C23 H23C 109.5 . . ?
C123 C113 N213 120.7(4) . . ?
C123 C113 H113 119(4) . . ?
N213 C113 H113 121(4) . . ?
C113 C123 N113 119.1(4) . . ?
C113 C123 C133 122.6(4) . . ?
N113 C123 C133 118.4(4) . . ?
C143 C133 C123 121.1(4) . . ?
C143 C133 H133 119.4 . . ?
C123 C133 H133 119.4 . . ?
C133 C143 C153 120.5(4) . . ?
C133 C143 H143 119.8 . . ?
C153 C143 H143 119.8 . . ?
C163 C153 C193 118.8(4) . . ?
C163 C153 C143 125.2(4) . . ?
C193 C153 C143 116.1(4) . . ?
C153 C163 C173 120.6(4) . . ?
C153 C163 H163 119.7 . . ?
C173 C163 H163 119.7 . . ?
C183 C173 C163 116.9(4) . . ?
C183 C173 H173 121.5 . . ?
C163 C173 H173 121.5 . . ?
N123 C183 O3 117.3(4) . . ?
N123 C183 C173 124.5(4) . . ?
O3 C183 C173 118.2(4) . . ?
N113 C193 N123 116.5(4) . . ?
N113 C193 C153 123.7(4) . . ?
N123 C193 C153 119.8(4) . . ?
N213 C213 H21J 109.5 . . ?
N213 C213 H21K 109.5 . . ?
H21J C213 H21K 109.5 . . ?
N213 C213 H21L 109.5 . . ?
H21J C213 H21L 109.5 . . ?
H21K C213 H21L 109.5 . . ?
N213 C313 C323 111.2(4) . . ?
N213 C313 H31E 109.4 . . ?
C323 C313 H31E 109.4 . . ?
N213 C313 H31F 109.4 . . ?
C323 C313 H31F 109.4 . . ?
H31E C313 H31F 108.0 . . ?
N313 C323 C333 121.1(5) . . ?
N313 C323 C313 115.8(4) . . ?
C333 C323 C313 123.1(4) . . ?
C343 C333 C323 120.1(5) . . ?
C343 C333 H333 120.0 . . ?
C323 C333 H333 120.0 . . ?
C333 C343 C353 119.2(5) . . ?
C333 C343 H343 120.4 . . ?
C353 C343 H343 120.4 . . ?
C363 C353 C343 118.6(6) . . ?
C363 C353 H353 120.7 . . ?
C343 C353 H353 120.7 . . ?
N313 C363 C353 122.3(5) . . ?
N313 C363 H363 118.8 . . ?
C353 C363 H363 118.8 . . ?
C433 C413 C423 108.1(5) . . ?
C433 C413 C443 110.2(6) . . ?
C423 C413 C443 105.9(6) . . ?
C433 C413 P3 118.0(4) . . ?
C423 C413 P3 106.4(4) . . ?
C443 C413 P3 107.5(4) . . ?
C413 C423 H42G 109.5 . . ?
C413 C423 H42H 109.5 . . ?
H42G C423 H42H 109.5 . . ?
C413 C423 H42I 109.5 . . ?
H42G C423 H42I 109.5 . . ?
H42H C423 H42I 109.5 . . ?
C413 C433 H43G 109.5 . . ?
C413 C433 H43H 109.5 . . ?
H43G C433 H43H 109.5 . . ?
C413 C433 H43I 109.5 . . ?
H43G C433 H43I 109.5 . . ?
H43H C433 H43I 109.5 . . ?
C413 C443 H44G 109.5 . . ?
C413 C443 H44H 109.5 . . ?
H44G C443 H44H 109.5 . . ?
C413 C443 H44I 109.5 . . ?
H44G C443 H44I 109.5 . . ?
H44H C443 H44I 109.5 . . ?
C543 C513 C533 110.8(6) . . ?
C543 C513 C523 109.6(5) . . ?
C533 C513 C523 109.0(5) . . ?
C543 C513 P3 109.1(4) . . ?
C533 C513 P3 104.8(3) . . ?
C523 C513 P3 113.6(4) . . ?
C513 C523 H52G 109.5 . . ?
C513 C523 H52H 109.5 . . ?
H52G C523 H52H 109.5 . . ?
C513 C523 H52I 109.5 . . ?
H52G C523 H52I 109.5 . . ?
H52H C523 H52I 109.5 . . ?
C513 C533 H53G 109.5 . . ?
C513 C533 H53H 109.5 . . ?
H53G C533 H53H 109.5 . . ?
C513 C533 H53I 109.5 . . ?
H53G C533 H53I 109.5 . . ?
H53H C533 H53I 109.5 . . ?
C513 C543 H54G 109.5 . . ?
C513 C543 H54H 109.5 . . ?
H54G C543 H54H 109.5 . . ?
C513 C543 H54I 109.5 . . ?
H54G C543 H54I 109.5 . . ?
H54H C543 H54I 109.5 . . ?
C114 O41 C314 113.8(8) . . ?
O41 C114 C214 110.7(11) . . ?
O41 C114 H11D 109.5 . . ?
C214 C114 H11D 109.5 . . ?
O41 C114 H11E 109.5 . . ?
C214 C114 H11E 109.5 . . ?
H11D C114 H11E 108.1 . . ?
C114 C214 H21M 109.5 . . ?
C114 C214 H21N 109.5 . . ?
H21M C214 H21N 109.5 . . ?
C114 C214 H21O 109.5 . . ?
H21M C214 H21O 109.5 . . ?
H21N C214 H21O 109.5 . . ?
O41 C314 C414 108.7(7) . . ?
O41 C314 H31G 110.0 . . ?
C414 C314 H31G 110.0 . . ?
O41 C314 H31H 110.0 . . ?
C414 C314 H31H 110.0 . . ?
H31G C314 H31H 108.3 . . ?
C314 C414 H41A 109.5 . . ?
C314 C414 H41B 109.5 . . ?
H41A C414 H41B 109.5 . . ?
C314 C414 H41C 109.5 . . ?
H41A C414 H41C 109.5 . . ?
H41B C414 H41C 109.5 . . ?
C124 O42 C324 112.1(16) . . ?
O42 C124 C224 112(2) . . ?
O42 C124 H12D 109.2 . . ?
C224 C124 H12D 109.2 . . ?
O42 C124 H12E 109.2 . . ?
C224 C124 H12E 109.2 . . ?
H12D C124 H12E 107.9 . . ?
C124 C224 H22D 109.5 . . ?
C124 C224 H22E 109.5 . . ?
H22D C224 H22E 109.5 . . ?
C124 C224 H22F 109.5 . . ?
H22D C224 H22F 109.5 . . ?
H22E C224 H22F 109.5 . . ?
O42 C324 C424 104.8(14) . . ?
O42 C324 H32A 110.8 . . ?
C424 C324 H32A 110.8 . . ?
O42 C324 H32B 110.8 . . ?
C424 C324 H32B 110.8 . . ?
H32A C324 H32B 108.9 . . ?
C324 C424 H42J 109.5 . . ?
C324 C424 H42K 109.5 . . ?
H42J C424 H42K 109.5 . . ?
C324 C424 H42L 109.5 . . ?
H42J C424 H42L 109.5 . . ?
H42K C424 H42L 109.5 . . ?
C15 C15 C25 114.2(6) 3_567 . ?
C15 C15 H15A 108.7 3_567 . ?
C25 C15 H15A 108.7 . . ?
C15 C15 H15B 108.7 3_567 . ?
C25 C15 H15B 108.7 . . ?
H15A C15 H15B 107.6 . . ?
C35 C25 C15 111.7(6) . . ?
C35 C25 H25A 109.3 . . ?
C15 C25 H25A 109.3 . . ?
C35 C25 H25B 109.3 . . ?
C15 C25 H25B 109.3 . . ?
H25A C25 H25B 108.0 . . ?
C25 C35 H35A 109.5 . . ?
C25 C35 H35B 109.5 . . ?
H35A C35 H35B 109.5 . . ?
C25 C35 H35C 109.5 . . ?
H35A C35 H35C 109.5 . . ?
H35B C35 H35C 109.5 . . ?

loop_
_geom_bond_atom_site_label_1
_geom_bond_atom_site_label_2
_geom_bond_distance
_geom_bond_site_symmetry_2
_geom_bond_publ_flag
Pt1 C21 2.062(5) . ?
Pt1 C11 2.109(5) . ?
Pt1 N121 2.156(3) . ?
Pt1 P1 2.2371(11) . ?
Pt1 Cu1 2.6890(5) . ?
Cu1 N311 1.925(4) . ?
Cu1 N111 1.933(4) . ?
Cu1 N211 2.346(4) . ?
P1 O1 1.681(3) . ?
P1 C411 1.861(5) . ?
P1 C511 1.867(4) . ?
O1 C181 1.363(5) . ?
N111 C191 1.334(5) . ?
N111 C121 1.410(5) . ?
N121 C181 1.350(5) . ?
N121 C191 1.390(5) . ?
N211 C111 1.436(6) . ?
N211 C211 1.469(6) . ?
N211 C311 1.476(6) . ?
N311 C361 1.344(6) . ?
N311 C321 1.361(6) . ?
C11 H11A 0.974(19) . ?
C11 H11B 0.976(18) . ?
C11 H11C 0.985(18) . ?
C21 H21A 0.9800 . ?
C21 H21B 0.9800 . ?
C21 H21C 0.9800 . ?
C111 C121 1.359(6) . ?
C111 H111 0.954(19) . ?
C121 C131 1.457(7) . ?
C131 C141 1.341(7) . ?
C131 H131 0.9500 . ?
C141 C151 1.454(7) . ?
C141 H141 0.9500 . ?
C151 C161 1.374(7) . ?
C151 C191 1.432(6) . ?
C161 C171 1.397(7) . ?
C161 H161 0.9500 . ?
C171 C181 1.381(6) . ?
C171 H171 0.9500 . ?
C211 H21D 0.9800 . ?
C211 H21E 0.9800 . ?
C211 H21F 0.9800 . ?
C311 C321 1.525(7) . ?
C311 H31A 0.9900 . ?
C311 H31B 0.9900 . ?
C321 C331 1.378(7) . ?
C331 C341 1.395(7) . ?
C331 H331 0.9500 . ?
C341 C351 1.391(6) . ?
C341 H341 0.9500 . ?
C351 C361 1.381(6) . ?
C351 H351 0.9500 . ?
C361 H361 0.9500 . ?
C411 C441 1.529(7) . ?
C411 C431 1.535(6) . ?
C411 C421 1.542(6) . ?
C421 H42A 0.9800 . ?
C421 H42B 0.9800 . ?
C421 H42C 0.9800 . ?
C431 H43A 0.9800 . ?
C431 H43B 0.9800 . ?
C431 H43C 0.9800 . ?
C441 H44A 0.9800 . ?
C441 H44B 0.9800 . ?
C441 H44C 0.9800 . ?
C511 C541 1.534(7) . ?
C511 C521 1.538(6) . ?
C511 C531 1.545(7) . ?
C521 H52A 0.9800 . ?
C521 H52B 0.9800 . ?
C521 H52C 0.9800 . ?
C531 H53A 0.9800 . ?
C531 H53B 0.9800 . ?
C531 H53C 0.9800 . ?
C541 H54A 0.9800 . ?
C541 H54B 0.9800 . ?
C541 H54C 0.9800 . ?
Pt2 C22 2.050(5) . ?
Pt2 C12 2.127(5) . ?
Pt2 N122 2.174(4) . ?
Pt2 P2 2.2428(11) . ?
Pt2 Cu2 2.7459(6) . ?
Cu2 N312 1.937(4) . ?
Cu2 N112 1.939(4) . ?
Cu2 N212 2.317(4) . ?
Cu2 C12 2.518(5) . ?
P2 O2 1.676(3) . ?
P2 C412 1.866(5) . ?
P2 C512 1.873(5) . ?
O2 C182 1.368(6) . ?
N112 C192 1.339(6) . ?
N112 C122 1.400(6) . ?
N122 C182 1.346(5) . ?
N122 C192 1.366(6) . ?
N212 C112 1.427(6) . ?
N212 C212 1.469(6) . ?
N212 C312 1.473(6) . ?
N312 C362 1.346(6) . ?
N312 C322 1.363(6) . ?
C12 H12A 0.985(18) . ?
C12 H12B 0.986(18) . ?
C12 H12C 0.975(18) . ?
C22 H22A 0.9800 . ?
C22 H22B 0.9800 . ?
C22 H22C 0.9800 . ?
C112 C122 1.361(7) . ?
C112 H112 0.94(2) . ?
C122 C132 1.450(7) . ?
C132 C142 1.339(7) . ?
C132 H132 0.9500 . ?
C142 C152 1.441(7) . ?
C142 H142 0.9500 . ?
C152 C162 1.388(6) . ?
C152 C192 1.436(6) . ?
C162 C172 1.393(7) . ?
C162 H162 0.9500 . ?
C172 C182 1.383(6) . ?
C172 H172 0.9500 . ?
C212 H21G 0.9800 . ?
C212 H21H 0.9800 . ?
C212 H21I 0.9800 . ?
C312 C322 1.503(7) . ?
C312 H31C 0.9900 . ?
C312 H31D 0.9900 . ?
C322 C332 1.392(6) . ?
C332 C342 1.374(8) . ?
C332 H332 0.9500 . ?
C342 C352 1.381(9) . ?
C342 H342 0.9500 . ?
C352 C362 1.382(7) . ?
C352 H352 0.9500 . ?
C362 H362 0.9500 . ?
C412 C422 1.523(8) . ?
C412 C432 1.528(7) . ?
C412 C442 1.544(8) . ?
C422 H42D 0.9800 . ?
C422 H42E 0.9800 . ?
C422 H42F 0.9800 . ?
C432 H43D 0.9800 . ?
C432 H43E 0.9800 . ?
C432 H43F 0.9800 . ?
C442 H44D 0.9800 . ?
C442 H44E 0.9800 . ?
C442 H44F 0.9800 . ?
C512 C542 1.520(8) . ?
C512 C532 1.527(7) . ?
C512 C522 1.545(7) . ?
C522 H52D 0.9800 . ?
C522 H52E 0.9800 . ?
C522 H52F 0.9800 . ?
C532 H53D 0.9800 . ?
C532 H53E 0.9800 . ?
C532 H53F 0.9800 . ?
C542 H54D 0.9800 . ?
C542 H54E 0.9800 . ?
C542 H54F 0.9800 . ?
Pt3 C23 2.060(5) . ?
Pt3 C13 2.124(5) . ?
Pt3 N123 2.171(3) . ?
Pt3 P3 2.2427(11) . ?
Pt3 Cu3 2.7201(5) . ?
Cu3 N113 1.939(4) . ?
Cu3 N313 1.941(4) . ?
Cu3 N213 2.301(4) . ?
P3 O3 1.674(3) . ?
P3 C513 1.870(5) . ?
P3 C413 1.872(6) . ?
O3 C183 1.369(5) . ?
N113 C193 1.335(6) . ?
N113 C123 1.404(5) . ?
N123 C183 1.343(5) . ?
N123 C193 1.374(5) . ?
N213 C113 1.424(7) . ?
N213 C313 1.460(7) . ?
N213 C213 1.475(6) . ?
N313 C363 1.342(7) . ?
N313 C323 1.358(6) . ?
C13 H13A 0.976(18) . ?
C13 H13B 0.973(18) . ?
C13 H13C 0.975(18) . ?
C23 H23A 0.9800 . ?
C23 H23B 0.9800 . ?
C23 H23C 0.9800 . ?
C113 C123 1.371(7) . ?
C113 H113 0.948(19) . ?
C123 C133 1.450(7) . ?
C133 C143 1.345(7) . ?
C133 H133 0.9500 . ?
C143 C153 1.450(6) . ?
C143 H143 0.9500 . ?
C153 C163 1.378(7) . ?
C153 C193 1.425(6) . ?
C163 C173 1.401(6) . ?
C163 H163 0.9500 . ?
C173 C183 1.376(6) . ?
C173 H173 0.9500 . ?
C213 H21J 0.9800 . ?
C213 H21K 0.9800 . ?
C213 H21L 0.9800 . ?
C313 C323 1.525(8) . ?
C313 H31E 0.9900 . ?
C313 H31F 0.9900 . ?
C323 C333 1.388(7) . ?
C333 C343 1.361(9) . ?
C333 H333 0.9500 . ?
C343 C353 1.394(8) . ?
C343 H343 0.9500 . ?
C353 C363 1.386(7) . ?
C353 H353 0.9500 . ?
C363 H363 0.9500 . ?
C413 C433 1.512(7) . ?
C413 C423 1.535(8) . ?
C413 C443 1.538(9) . ?
C423 H42G 0.9800 . ?
C423 H42H 0.9800 . ?
C423 H42I 0.9800 . ?
C433 H43G 0.9800 . ?
C433 H43H 0.9800 . ?
C433 H43I 0.9800 . ?
C443 H44G 0.9800 . ?
C443 H44H 0.9800 . ?
C443 H44I 0.9800 . ?
C513 C543 1.531(8) . ?
C513 C533 1.537(9) . ?
C513 C523 1.541(7) . ?
C523 H52G 0.9800 . ?
C523 H52H 0.9800 . ?
C523 H52I 0.9800 . ?
C533 H53G 0.9800 . ?
C533 H53H 0.9800 . ?
C533 H53I 0.9800 . ?
C543 H54G 0.9800 . ?
C543 H54H 0.9800 . ?
C543 H54I 0.9800 . ?
O41 C114 1.410(11) . ?
O41 C314 1.423(10) . ?
C114 C214 1.473(14) . ?
C114 H11D 0.9900 . ?
C114 H11E 0.9900 . ?
C214 H21M 0.9800 . ?
C214 H21N 0.9800 . ?
C214 H21O 0.9800 . ?
C314 C414 1.514(11) . ?
C314 H31G 0.9900 . ?
C314 H31H 0.9900 . ?
C414 H41A 0.9800 . ?
C414 H41B 0.9800 . ?
C414 H41C 0.9800 . ?
O42 C124 1.423(17) . ?
O42 C324 1.451(16) . ?
C124 C224 1.47(2) . ?
C124 H12D 0.9900 . ?
C124 H12E 0.9900 . ?
C224 H22D 0.9800 . ?
C224 H22E 0.9800 . ?
C224 H22F 0.9800 . ?
C324 C424 1.510(18) . ?
C324 H32A 0.9900 . ?
C324 H32B 0.9900 . ?
C424 H42J 0.9800 . ?
C424 H42K 0.9800 . ?
C424 H42L 0.9800 . ?
C15 C15 1.459(12) 3_567 ?
C15 C25 1.518(9) . ?
C15 H15A 0.9900 . ?
C15 H15B 0.9900 . ?
C25 C35 1.498(11) . ?
C25 H25A 0.9900 . ?
C25 H25B 0.9900 . ?
C35 H35A 0.9800 . ?
C35 H35B 0.9800 . ?
C35 H35C 0.9800 . ?

loop_
_geom_torsion_atom_site_label_1
_geom_torsion_atom_site_label_2
_geom_torsion_atom_site_label_3
_geom_torsion_atom_site_label_4
_geom_torsion
_geom_torsion_site_symmetry_1
_geom_torsion_site_symmetry_2
_geom_torsion_site_symmetry_3
_geom_torsion_site_symmetry_4
_geom_torsion_publ_flag
C411 P1 O1 C181 -97.3(3) . . . . ?
C511 P1 O1 C181 147.6(3) . . . . ?
Pt1 P1 O1 C181 27.0(3) . . . . ?
C211 N211 C111 C121 -133.2(5) . . . . ?
C311 N211 C111 C121 100.4(5) . . . . ?
Cu1 N211 C111 C121 2.7(5) . . . . ?
N211 C111 C121 N111 0.9(7) . . . . ?
N211 C111 C121 C131 -176.7(5) . . . . ?
C191 N111 C121 C111 179.1(4) . . . . ?
Cu1 N111 C121 C111 -5.1(6) . . . . ?
C191 N111 C121 C131 -3.2(6) . . . . ?
Cu1 N111 C121 C131 172.6(3) . . . . ?
C111 C121 C131 C141 176.6(5) . . . . ?
N111 C121 C131 C141 -1.0(7) . . . . ?
C121 C131 C141 C151 0.7(8) . . . . ?
C131 C141 C151 C161 -174.9(5) . . . . ?
C131 C141 C151 C191 3.4(7) . . . . ?
C191 C151 C161 C171 -1.9(7) . . . . ?
C141 C151 C161 C171 176.3(5) . . . . ?
C151 C161 C171 C181 3.7(7) . . . . ?
C191 N121 C181 O1 169.7(4) . . . . ?
Pt1 N121 C181 O1 -14.1(5) . . . . ?
C191 N121 C181 C171 -9.6(7) . . . . ?
Pt1 N121 C181 C171 166.6(4) . . . . ?
P1 O1 C181 N121 -10.6(5) . . . . ?
P1 O1 C181 C171 168.8(3) . . . . ?
C161 C171 C181 N121 2.2(7) . . . . ?
C161 C171 C181 O1 -177.1(4) . . . . ?
C121 N111 C191 N121 -175.9(4) . . . . ?
Cu1 N111 C191 N121 8.7(6) . . . . ?
C121 N111 C191 C151 8.0(7) . . . . ?
Cu1 N111 C191 C151 -167.5(4) . . . . ?
C181 N121 C191 N111 -165.3(4) . . . . ?
Pt1 N121 C191 N111 18.9(6) . . . . ?
C181 N121 C191 C151 11.0(6) . . . . ?
Pt1 N121 C191 C151 -164.8(3) . . . . ?
C161 C151 C191 N111 170.4(4) . . . . ?
C141 C151 C191 N111 -8.0(7) . . . . ?
C161 C151 C191 N121 -5.6(7) . . . . ?
C141 C151 C191 N121 176.0(4) . . . . ?
C111 N211 C311 C321 -154.3(4) . . . . ?
C211 N211 C311 C321 78.3(5) . . . . ?
Cu1 N211 C311 C321 -50.2(4) . . . . ?
C361 N311 C321 C331 -0.1(7) . . . . ?
Cu1 N311 C321 C331 171.2(4) . . . . ?
C361 N311 C321 C311 178.9(4) . . . . ?
Cu1 N311 C321 C311 -9.9(5) . . . . ?
N211 C311 C321 N311 48.7(5) . . . . ?
N211 C311 C321 C331 -132.4(5) . . . . ?
N311 C321 C331 C341 0.1(7) . . . . ?
C311 C321 C331 C341 -178.7(4) . . . . ?
C321 C331 C341 C351 0.1(7) . . . . ?
C331 C341 C351 C361 -0.4(7) . . . . ?
C321 N311 C361 C351 -0.2(7) . . . . ?
Cu1 N311 C361 C351 -170.1(4) . . . . ?
C341 C351 C361 N311 0.4(7) . . . . ?
O1 P1 C411 C441 175.2(3) . . . . ?
C511 P1 C411 C441 -81.8(4) . . . . ?
Pt1 P1 C411 C441 64.6(3) . . . . ?
O1 P1 C411 C431 -60.2(4) . . . . ?
C511 P1 C411 C431 42.8(4) . . . . ?
Pt1 P1 C411 C431 -170.9(3) . . . . ?
O1 P1 C411 C421 60.2(3) . . . . ?
C511 P1 C411 C421 163.2(3) . . . . ?
Pt1 P1 C411 C421 -50.4(4) . . . . ?
O1 P1 C511 C541 162.9(4) . . . . ?
C411 P1 C511 C541 56.6(4) . . . . ?
Pt1 P1 C511 C541 -90.4(4) . . . . ?
O1 P1 C511 C521 38.3(4) . . . . ?
C411 P1 C511 C521 -67.9(4) . . . . ?
Pt1 P1 C511 C521 145.1(3) . . . . ?
O1 P1 C511 C531 -80.0(3) . . . . ?
C411 P1 C511 C531 173.8(3) . . . . ?
Pt1 P1 C511 C531 26.8(4) . . . . ?
C412 P2 O2 C182 -97.0(3) . . . . ?
C512 P2 O2 C182 147.7(3) . . . . ?
Pt2 P2 O2 C182 24.7(3) . . . . ?
C212 N212 C112 C122 -116.5(5) . . . . ?
C312 N212 C112 C122 112.7(5) . . . . ?
Cu2 N212 C112 C122 8.4(5) . . . . ?
N212 C112 C122 N112 -3.7(6) . . . . ?
N212 C112 C122 C132 177.5(4) . . . . ?
C192 N112 C122 C112 177.4(4) . . . . ?
Cu2 N112 C122 C112 -4.9(5) . . . . ?
C192 N112 C122 C132 -3.8(6) . . . . ?
Cu2 N112 C122 C132 174.0(3) . . . . ?
C112 C122 C132 C142 178.0(4) . . . . ?
N112 C122 C132 C142 -0.9(6) . . . . ?
C122 C132 C142 C152 1.1(7) . . . . ?
C132 C142 C152 C162 -176.0(4) . . . . ?
C132 C142 C152 C192 3.0(6) . . . . ?
C192 C152 C162 C172 -2.2(6) . . . . ?
C142 C152 C162 C172 176.8(4) . . . . ?
C152 C162 C172 C182 5.0(6) . . . . ?
C192 N122 C182 O2 167.4(3) . . . . ?
Pt2 N122 C182 O2 -15.7(5) . . . . ?
C192 N122 C182 C172 -11.3(6) . . . . ?
Pt2 N122 C182 C172 165.5(3) . . . . ?
P2 O2 C182 N122 -7.7(5) . . . . ?
P2 O2 C182 C172 171.1(3) . . . . ?
C162 C172 C182 N122 1.9(6) . . . . ?
C162 C172 C182 O2 -176.8(4) . . . . ?
C122 N112 C192 N122 -172.9(4) . . . . ?
Cu2 N112 C192 N122 9.6(5) . . . . ?
C122 N112 C192 C152 8.3(6) . . . . ?
Cu2 N112 C192 C152 -169.3(3) . . . . ?
C182 N122 C192 N112 -165.0(4) . . . . ?
Pt2 N122 C192 N112 18.4(5) . . . . ?
C182 N122 C192 C152 13.8(5) . . . . ?
Pt2 N122 C192 C152 -162.7(3) . . . . ?
C162 C152 C192 N112 171.3(4) . . . . ?
C142 C152 C192 N112 -7.8(6) . . . . ?
C162 C152 C192 N122 -7.5(6) . . . . ?
C142 C152 C192 N122 173.4(4) . . . . ?
C112 N212 C312 C322 -149.8(4) . . . . ?
C212 N212 C312 C322 78.7(5) . . . . ?
Cu2 N212 C312 C322 -42.3(4) . . . . ?
C362 N312 C322 C332 -0.8(6) . . . . ?
Cu2 N312 C322 C332 172.2(3) . . . . ?
C362 N312 C322 C312 176.0(4) . . . . ?
Cu2 N312 C322 C312 -10.9(5) . . . . ?
N212 C312 C322 N312 41.3(5) . . . . ?
N212 C312 C322 C332 -141.9(4) . . . . ?
N312 C322 C332 C342 1.6(7) . . . . ?
C312 C322 C332 C342 -175.1(4) . . . . ?
C322 C332 C342 C352 -0.8(8) . . . . ?
C332 C342 C352 C362 -0.6(8) . . . . ?
C322 N312 C362 C352 -0.7(7) . . . . ?
Cu2 N312 C362 C352 -172.9(4) . . . . ?
C342 C352 C362 N312 1.4(7) . . . . ?
O2 P2 C412 C422 58.8(4) . . . . ?
C512 P2 C412 C422 161.3(4) . . . . ?
Pt2 P2 C412 C422 -51.8(4) . . . . ?
O2 P2 C412 C432 -63.1(5) . . . . ?
C512 P2 C412 C432 39.4(5) . . . . ?
Pt2 P2 C412 C432 -173.6(4) . . . . ?
O2 P2 C412 C442 174.8(4) . . . . ?
C512 P2 C412 C442 -82.7(4) . . . . ?
Pt2 P2 C412 C442 64.3(4) . . . . ?
O2 P2 C512 C542 168.3(4) . . . . ?
C412 P2 C512 C542 62.1(4) . . . . ?
Pt2 P2 C512 C542 -83.6(4) . . . . ?
O2 P2 C512 C532 -73.9(4) . . . . ?
C412 P2 C512 C532 180.0(3) . . . . ?
Pt2 P2 C512 C532 34.2(4) . . . . ?
O2 P2 C512 C522 43.3(4) . . . . ?
C412 P2 C512 C522 -62.8(5) . . . . ?
Pt2 P2 C512 C522 151.4(4) . . . . ?
C513 P3 O3 C183 146.3(4) . . . . ?
C413 P3 O3 C183 -98.0(3) . . . . ?
Pt3 P3 O3 C183 24.9(3) . . . . ?
C313 N213 C113 C123 111.5(5) . . . . ?
C213 N213 C113 C123 -118.8(5) . . . . ?
Cu3 N213 C113 C123 7.8(5) . . . . ?
N213 C113 C123 N113 -3.1(7) . . . . ?
N213 C113 C123 C133 177.9(4) . . . . ?
C193 N113 C123 C113 176.5(4) . . . . ?
Cu3 N113 C123 C113 -5.0(6) . . . . ?
C193 N113 C123 C133 -4.5(6) . . . . ?
Cu3 N113 C123 C133 174.0(3) . . . . ?
C113 C123 C133 C143 178.7(5) . . . . ?
N113 C123 C133 C143 -0.3(7) . . . . ?
C123 C133 C143 C153 1.2(7) . . . . ?
C133 C143 C153 C163 -178.0(5) . . . . ?
C133 C143 C153 C193 2.2(7) . . . . ?
C193 C153 C163 C173 -3.4(7) . . . . ?
C143 C153 C163 C173 176.9(5) . . . . ?
C153 C163 C173 C183 5.1(7) . . . . ?
C193 N123 C183 O3 167.7(4) . . . . ?
Pt3 N123 C183 O3 -16.8(5) . . . . ?
C193 N123 C183 C173 -11.4(7) . . . . ?
Pt3 N123 C183 C173 164.1(4) . . . . ?
P3 O3 C183 N123 -7.3(5) . . . . ?
P3 O3 C183 C173 171.9(3) . . . . ?
C163 C173 C183 N123 2.4(7) . . . . ?
C163 C173 C183 O3 -176.7(4) . . . . ?
C123 N113 C193 N123 -172.8(4) . . . . ?
Cu3 N113 C193 N123 8.8(6) . . . . ?
C123 N113 C193 C153 8.5(7) . . . . ?
Cu3 N113 C193 C153 -169.9(3) . . . . ?
C183 N123 C193 N113 -166.0(4) . . . . ?
Pt3 N123 C193 N113 19.0(6) . . . . ?
C183 N123 C193 C153 12.7(6) . . . . ?
Pt3 N123 C193 C153 -162.3(3) . . . . ?
C163 C153 C193 N113 172.9(4) . . . . ?
C143 C153 C193 N113 -7.3(7) . . . . ?
C163 C153 C193 N123 -5.7(7) . . . . ?
C143 C153 C193 N123 174.1(4) . . . . ?
C113 N213 C313 C323 -151.7(4) . . . . ?
C213 N213 C313 C323 78.2(5) . . . . ?
Cu3 N213 C313 C323 -44.5(4) . . . . ?
C363 N313 C323 C333 -0.5(7) . . . . ?
Cu3 N313 C323 C333 171.4(4) . . . . ?
C363 N313 C323 C313 178.1(4) . . . . ?
Cu3 N313 C323 C313 -10.0(5) . . . . ?
N213 C313 C323 N313 42.6(6) . . . . ?
N213 C313 C323 C333 -138.9(5) . . . . ?
N313 C323 C333 C343 0.8(8) . . . . ?
C313 C323 C333 C343 -177.6(5) . . . . ?
C323 C333 C343 C353 -0.7(9) . . . . ?
C333 C343 C353 C363 0.3(8) . . . . ?
C323 N313 C363 C353 0.0(7) . . . . ?
Cu3 N313 C363 C353 -170.8(4) . . . . ?
C343 C353 C363 N313 0.1(8) . . . . ?
O3 P3 C413 C433 -66.4(5) . . . . ?
C513 P3 C413 C433 36.8(5) . . . . ?
Pt3 P3 C413 C433 -177.6(4) . . . . ?
O3 P3 C413 C423 55.2(5) . . . . ?
C513 P3 C413 C423 158.3(4) . . . . ?
Pt3 P3 C413 C423 -56.1(5) . . . . ?
O3 P3 C413 C443 168.3(5) . . . . ?
C513 P3 C413 C443 -88.6(5) . . . . ?
Pt3 P3 C413 C443 57.0(5) . . . . ?
O3 P3 C513 C543 172.8(5) . . . . ?
C413 P3 C513 C543 66.2(5) . . . . ?
Pt3 P3 C513 C543 -79.3(5) . . . . ?
O3 P3 C513 C533 -68.6(4) . . . . ?
C413 P3 C513 C533 -175.2(4) . . . . ?
Pt3 P3 C513 C533 39.3(4) . . . . ?
O3 P3 C513 C523 50.2(4) . . . . ?
C413 P3 C513 C523 -56.4(5) . . . . ?
Pt3 P3 C513 C523 158.2(3) . . . . ?
C314 O41 C114 C214 170.4(13) . . . . ?
C114 O41 C314 C414 -178.0(9) . . . . ?
C324 O42 C124 C224 87(3) . . . . ?
C124 O42 C324 C424 170.3(18) . . . . ?
C15 C15 C25 C35 173.3(7) 3_567 . . . ?
